data_2102799
loop_
_publ_author_name
'Schwendtner, Karolina'
'Kolitsch, Uwe'

_publ_section_title
;
 Octahedral As in <i>M</i>^+^ arsenates -- architecture and seven new
 members
;
_journal_coeditor_code SN5044
_journal_issue 2
_journal_name_full 'Acta Crystallographica Section B'
_journal_page_first 205
_journal_page_last 215
_journal_paper_doi 10.1107/S0108768106054942
_journal_volume 63
_journal_year 2007
_chemical_formula_structural 'Cs1 As3 O8'
_chemical_formula_sum 'As3 Cs O8'
_chemical_formula_weight 485.67
_chemical_name_common 'cesium arsenate'
_chemical_name_systematic 'cesium arsenate(V)'
_space_group_IT_number 15
_symmetry_cell_setting monoclinic
_symmetry_space_group_name_Hall '-C 2yc'
_symmetry_space_group_name_H-M 'C 1 2/c 1'
_atom_sites_solution_hydrogens none
_atom_sites_solution_primary direct
_atom_sites_solution_secondary difmap
_audit_creation_method SHELXL-97
_cell_angle_alpha 90.00
_cell_angle_beta 112.70(3)
_cell_angle_gamma 90.00
_cell_formula_units_Z 4
_cell_length_a 8.515(2)
_cell_length_b 11.690(2)
_cell_length_c 7.595(2)
_cell_measurement_reflns_used 1602
_cell_measurement_temperature 293(2)
_cell_measurement_theta_max 34.972
_cell_measurement_theta_min 2.037
_cell_volume 697.4(3)
_computing_cell_refinement 'HKL SCALEPACK (Otwinowski & Minor 1997)'
_computing_data_collection 'COLLECT (Nonius, 2003)'
_computing_data_reduction 'HKL DENZO, SCALEPACK (Otwinowski & Minor, 1997)'
_computing_publication_material 'DIAMOND (Pennington, 1999)'
_computing_structure_refinement 'SHELXL-97 (Sheldrick, 1997)'
_computing_structure_solution 'SHELXS-97 (Sheldrick, 1990)'
_diffrn_ambient_temperature 293(2)
_diffrn_measured_fraction_theta_full 0.999
_diffrn_measured_fraction_theta_max 0.999
_diffrn_measurement_device_type 'Nonius KappaCCD'
_diffrn_measurement_method '\f and \w scans'
_diffrn_radiation_monochromator graphite
_diffrn_radiation_source 'fine-focus sealed tube'
_diffrn_radiation_type MoK\a
_diffrn_radiation_wavelength 0.71073
_diffrn_reflns_av_R_equivalents 0.0131
_diffrn_reflns_av_sigmaI/netI 0.0181
_diffrn_reflns_limit_h_max 13
_diffrn_reflns_limit_h_min -13
_diffrn_reflns_limit_k_max 18
_diffrn_reflns_limit_k_min -18
_diffrn_reflns_limit_l_max 12
_diffrn_reflns_limit_l_min -12
_diffrn_reflns_number 3021
_diffrn_reflns_theta_full 34.94
_diffrn_reflns_theta_max 34.94
_diffrn_reflns_theta_min 3.12
_diffrn_standards_decay_% 0
_diffrn_standards_interval_time 0
_diffrn_standards_number 0
_exptl_absorpt_coefficient_mu 19.442
_exptl_absorpt_correction_T_max 0.3431
_exptl_absorpt_correction_T_min 0.2466
_exptl_absorpt_correction_type multi-scan
_exptl_absorpt_process_details 'HKL SCALEPACK (Otwinowski & Minor, 1997)'
_exptl_crystal_colour colorless-white
_exptl_crystal_density_diffrn 4.625
_exptl_crystal_density_method 'not measured'
_exptl_crystal_description 'large strongly distorted octahedra'
_exptl_crystal_F_000 872
_exptl_crystal_size_max 0.10
_exptl_crystal_size_mid 0.08
_exptl_crystal_size_min 0.07
_refine_diff_density_max 2.176
_refine_diff_density_min -2.130
_refine_ls_extinction_coef 0.0076(3)
_refine_ls_extinction_expression Fc^*^=kFc[1+0.001xFc^2^\l^3^/sin(2\q)]^-1/4^
_refine_ls_extinction_method SHELXL
_refine_ls_goodness_of_fit_ref 1.034
_refine_ls_hydrogen_treatment none
_refine_ls_matrix_type full
_refine_ls_number_parameters 57
_refine_ls_number_reflns 1540
_refine_ls_number_restraints 0
_refine_ls_restrained_S_all 1.034
_refine_ls_R_factor_all 0.0225
_refine_ls_R_factor_gt 0.0201
_refine_ls_shift/su_max 0.000
_refine_ls_shift/su_mean 0.000
_refine_ls_structure_factor_coef Fsqd
_refine_ls_weighting_details 'calc w=1/[\s^2^(Fo^2^)+(0.0294P)^2^+3.3231P] where P=(Fo^2^+2Fc^2^)/3'
_refine_ls_weighting_scheme calc
_refine_ls_wR_factor_gt 0.0526
_refine_ls_wR_factor_ref 0.0537
_reflns_number_gt 1433
_reflns_number_total 1540
_reflns_threshold_expression I>2\s(I)
_cod_data_source_file sn5044.cif
_cod_data_source_block CsAs3O8
_cod_original_cell_volume 697.5(3)
_cod_original_sg_symbol_H-M 'C 2/c'
_cod_original_formula_sum 'As3 Cs1 O8'
_cod_database_code 2102799

loop_
_symmetry_equiv_pos_as_xyz
'x, y, z'
'-x, y, -z+1/2'
'x+1/2, y+1/2, z'
'-x+1/2, y+1/2, -z+1/2'
'-x, -y, -z'
'x, -y, z-1/2'
'-x+1/2, -y+1/2, -z'
'x+1/2, -y+1/2, z-1/2'

loop_
_atom_site_type_symbol
_atom_site_label
_atom_site_fract_x
_atom_site_fract_y
_atom_site_fract_z
_atom_site_U_iso_or_equiv
_atom_site_adp_type
_atom_site_calc_flag
_atom_site_refinement_flags
_atom_site_occupancy
Cs Cs1 1.0000 0.57459(2) 0.7500 0.02180(8) Uani d S 1
As As1 0.5000 0.56900(2) 0.2500 0.00481(7) Uani d S 1
As As2 0.62239(3) 0.326966(17) 0.42861(3) 0.00536(7) Uani d . 1
O O1 0.3863(2) 0.65781(14) 0.3296(2) 0.0099(3) Uani d . 1
O O2 0.6407(2) 0.48988(14) 0.4274(2) 0.0092(3) Uani d . 1
O O3 0.60382(19) 0.32503(13) 0.1801(2) 0.0072(3) Uani d . 1
O O4 0.85059(19) 0.32647(12) 0.5311(2) 0.0063(2) Uani d . 1

loop_
_atom_site_aniso_label
_atom_site_aniso_U_11
_atom_site_aniso_U_22
_atom_site_aniso_U_33
_atom_site_aniso_U_12
_atom_site_aniso_U_13
_atom_site_aniso_U_23
Cs1 0.02409(12) 0.02356(13) 0.02206(12) 0.000 0.01365(9) 0.000
As1 0.00600(12) 0.00404(12) 0.00509(12) 0.000 0.00292(9) 0.000
As2 0.00536(10) 0.00538(10) 0.00547(10) 0.00094(6) 0.00223(7) 0.00022(6)
O1 0.0127(7) 0.0117(6) 0.0069(6) 0.0066(5) 0.0055(5) 0.0018(5)
O2 0.0095(6) 0.0063(6) 0.0089(6) 0.0005(5) 0.0003(5) 0.0015(5)
O3 0.0049(6) 0.0105(6) 0.0060(6) -0.0003(4) 0.0017(5) 0.0001(5)
O4 0.0053(6) 0.0037(6) 0.0103(6) 0.0000(4) 0.0035(5) 0.0003(4)

loop_
_atom_type_symbol
_atom_type_description
_atom_type_scat_dispersion_real
_atom_type_scat_dispersion_imag
_atom_type_scat_source
O O 0.0106 0.0060 'International Tables Vol C Tables 4.2.6.8 and 6.1.1.4'
As As 0.0499 2.0058 'International Tables Vol C Tables 4.2.6.8 and 6.1.1.4'
Cs Cs -0.3680 2.1192 'International Tables Vol C Tables 4.2.6.8 and 6.1.1.4'

loop_
_geom_angle_atom_site_label_1
_geom_angle_atom_site_label_2
_geom_angle_atom_site_label_3
_geom_angle_site_symmetry_1
_geom_angle_site_symmetry_3
_geom_angle
O1 As1 O1 . 2_655 103.84(12)
O1 As1 O2 . 2_655 107.13(8)
O1 As1 O2 2_655 2_655 112.33(8)
O1 As1 O2 . . 112.33(8)
O1 As1 O2 2_655 . 107.13(8)
O2 As1 O2 2_655 . 113.71(11)
O3 As2 O4 2_655 . 178.03(7)
O3 As2 O4 2_655 7_656 96.29(7)
O4 As2 O4 . 7_656 83.00(7)
O3 As2 O3 2_655 . 82.77(8)
O4 As2 O3 . . 95.48(8)
O4 As2 O3 7_656 . 96.67(7)
O3 As2 O1 2_655 5_666 90.64(8)
O4 As2 O1 . 5_666 91.18(8)
O4 As2 O1 7_656 5_666 88.80(7)
O3 As2 O1 . 5_666 171.84(7)
O3 As2 O2 2_655 . 94.95(7)
O4 As2 O2 . . 85.89(7)
O4 As2 O2 7_656 . 167.97(7)
O3 As2 O2 . . 88.98(7)
O1 As2 O2 5_666 . 86.80(7)
As1 O1 As2 . 5_666 131.00(9)
As1 O2 As2 . . 120.96(9)
As2 O3 As2 2_655 . 97.22(8)
As2 O4 As2 . 7_656 97.00(7)

loop_
_geom_bond_atom_site_label_1
_geom_bond_atom_site_label_2
_geom_bond_site_symmetry_2
_geom_bond_distance
Cs1 O4 6_566 3.1001(17)
Cs1 O4 5_766 3.1001(17)
Cs1 O2 . 3.249(2)
Cs1 O2 2_756 3.249(2)
Cs1 O4 . 3.3412(16)
Cs1 O4 2_756 3.3412(16)
Cs1 O1 8_566 3.3973(18)
Cs1 O1 7_666 3.3973(18)
Cs1 O3 6_566 3.4143(17)
Cs1 O3 5_766 3.4143(17)
As1 O1 . 1.6833(16)
As1 O1 2_655 1.6833(16)
As1 O2 2_655 1.6917(16)
As1 O2 . 1.6917(16)
As2 O3 2_655 1.7790(16)
As2 O4 . 1.7929(17)
As2 O4 7_656 1.8192(15)
As2 O3 . 1.8323(16)
As2 O1 5_666 1.8743(16)
As2 O2 . 1.9111(17)
O1 As2 5_666 1.8743(16)
O1 Cs1 7_666 3.3973(18)
O3 As2 2_655 1.7790(16)
O3 Cs1 5_766 3.4143(17)
O4 As2 7_656 1.8192(15)
O4 Cs1 5_766 3.1001(17)
